data_1547077
loop_
_publ_author_name
'Zhang, Lan-Jun'
'Bi, De-Wen'
'Hu, Jiangmiao'
'Mu, Wei-Hua'
'Li, Yuan-Ping'
'Xia, Guang-Hui'
'Yang, Liu'
'Li, Xiao-Nian'
'Liang, Xue-Song'
'Wang, Li-Qin'

_publ_section_title
;
 Four Hybrid Flavan-Chalcones, Caesalpinnone A Possessing a
 10,11-Dioxatricyclic [5.3.3.0(1,6)]Tridecane-Bridged System and
 Caesalpinflavans A-C from Caesalpinia enneaphylla.
;
_journal_issue 16
_journal_name_full 'Organic letters'
_journal_page_first 4315
_journal_page_last 4318
_journal_paper_doi 10.1021/acs.orglett.7b01955
_journal_volume 19
_journal_year 2017
_chemical_absolute_configuration ad
_chemical_formula_moiety 'C30 H24 O6'
_chemical_formula_sum 'C30 H24 O6'
_chemical_formula_weight 480.49
_space_group_crystal_system monoclinic
_space_group_IT_number 4
_space_group_name_Hall 'P 2yb'
_space_group_name_H-M_alt 'P 1 21 1'
_symmetry_space_group_name_Hall 'P 2yb'
_symmetry_space_group_name_H-M 'P 1 21 1'
_atom_sites_solution_hydrogens mixed
_atom_sites_solution_primary direct
_atom_sites_solution_secondary difmap
_audit_creation_method SHELXL-2014/7
_cell_angle_alpha 90
_cell_angle_beta 94.1930(10)
_cell_angle_gamma 90
_cell_formula_units_Z 4
_cell_length_a 11.7456(4)
_cell_length_b 16.9831(6)
_cell_length_c 12.0924(4)
_cell_measurement_reflns_used 9886
_cell_measurement_temperature 100(2)
_cell_measurement_theta_max 70.13
_cell_measurement_theta_min 4.50
_cell_volume 2405.70(14)
_computing_cell_refinement 'Bruker SAINT'
_computing_data_collection 'Bruker APEX2'
_computing_data_reduction 'Bruker SAINT'
_computing_molecular_graphics 'Bruker SHELXTL'
_computing_publication_material 'Bruker SHELXTL'
_computing_structure_refinement 'SHELXL-2014 (Sheldrick 2014)'
_computing_structure_solution 'SHELXS-97 (Sheldrick 2008)'
_diffrn_ambient_temperature 100(2)
_diffrn_measured_fraction_theta_full 0.973
_diffrn_measured_fraction_theta_max 0.950
_diffrn_measurement_device_type 'Bruker APEX-II CCD'
_diffrn_measurement_method '\f and \w scans'
_diffrn_radiation_type CuK\a
_diffrn_radiation_wavelength 1.54178
_diffrn_reflns_av_R_equivalents 0.0501
_diffrn_reflns_av_unetI/netI 0.0560
_diffrn_reflns_Laue_measured_fraction_full 0.973
_diffrn_reflns_Laue_measured_fraction_max 0.950
_diffrn_reflns_limit_h_max 14
_diffrn_reflns_limit_h_min -13
_diffrn_reflns_limit_k_max 19
_diffrn_reflns_limit_k_min -20
_diffrn_reflns_limit_l_max 12
_diffrn_reflns_limit_l_min -14
_diffrn_reflns_number 22752
_diffrn_reflns_point_group_measured_fraction_full 0.906
_diffrn_reflns_point_group_measured_fraction_max 0.876
_diffrn_reflns_theta_full 67.679
_diffrn_reflns_theta_max 70.414
_diffrn_reflns_theta_min 4.497
_diffrn_source 'fine-focus sealed tube'
_exptl_absorpt_coefficient_mu 0.754
_exptl_absorpt_correction_type multi-scan
_exptl_absorpt_process_details sadabs
_exptl_crystal_colour yellow
_exptl_crystal_density_diffrn 1.327
_exptl_crystal_description prism
_exptl_crystal_F_000 1008
_exptl_crystal_size_max 0.770
_exptl_crystal_size_mid 0.570
_exptl_crystal_size_min 0.270
_exptl_transmission_factor_max 0.7533
_exptl_transmission_factor_min 0.4752
_refine_diff_density_max 0.428
_refine_diff_density_min -0.518
_refine_diff_density_rms 0.096
_refine_ls_abs_structure_details
;
 Flack x determined using 3340 quotients [(I+)-(I-)]/[(I+)+(I-)]
 (Parsons, Flack and Wagner, Acta Cryst. B69 (2013) 249-259).
;
_refine_ls_abs_structure_Flack 0.07(7)
_refine_ls_extinction_coef 0.0094(10)
_refine_ls_extinction_expression Fc^*^=kFc[1+0.001xFc^2^\l^3^/sin(2\q)]^-1/4^
_refine_ls_extinction_method 'SHELXL-2014/7 (Sheldrick 2014'
_refine_ls_goodness_of_fit_ref 1.047
_refine_ls_hydrogen_treatment mixed
_refine_ls_matrix_type full
_refine_ls_number_parameters 656
_refine_ls_number_reflns 8062
_refine_ls_number_restraints 1
_refine_ls_restrained_S_all 1.047
_refine_ls_R_factor_all 0.0625
_refine_ls_R_factor_gt 0.0619
_refine_ls_shift/su_max 0.000
_refine_ls_shift/su_mean 0.000
_refine_ls_structure_factor_coef Fsqd
_refine_ls_weighting_details 'w=1/[\s^2^(Fo^2^)+(0.1344P)^2^+0.0408P] where P=(Fo^2^+2Fc^2^)/3'
_refine_ls_weighting_scheme calc
_refine_ls_wR_factor_gt 0.1571
_refine_ls_wR_factor_ref 0.1591
_reflns_Friedel_coverage 0.780
_reflns_Friedel_fraction_full 0.834
_reflns_Friedel_fraction_max 0.797
_reflns_number_gt 7889
_reflns_number_total 8062
_reflns_threshold_expression 'I > 2\s(I)'
_cod_data_source_file ol7b01955_si_002.cif
_cod_data_source_block cu_wlq30_0m
_cod_database_code 1547077
_shelx_shelxl_version_number 2014/7
_shelx_space_group_comment
;
The symmetry employed for this shelxl refinement is uniquely defined
by the following loop, which should always be used as a source of
symmetry information in preference to the above space-group names.
They are only intended as comments.
;
_shelx_estimated_absorpt_t_min 0.594
_shelx_estimated_absorpt_t_max 0.822

loop_
_space_group_symop_operation_xyz
'x, y, z'
'-x, y+1/2, -z'

loop_
_atom_site_label
_atom_site_type_symbol
_atom_site_fract_x
_atom_site_fract_y
_atom_site_fract_z
_atom_site_U_iso_or_equiv
_atom_site_adp_type
_atom_site_occupancy
_atom_site_site_symmetry_order
_atom_site_calc_flag
_atom_site_refinement_flags_posn
_atom_site_refinement_flags_adp
O1 O 0.45445(17) 0.62743(13) 0.66703(17) 0.0209(5) Uani 1 1 d . .
O2 O 0.46483(17) 0.62501(13) 0.47536(17) 0.0211(5) Uani 1 1 d . .
O3 O 0.67839(18) 0.68582(13) 0.69833(17) 0.0227(5) Uani 1 1 d . .
H8 H 0.692(3) 0.732(3) 0.698(3) 0.034 Uiso 1 1 d . U
O4 O 0.4820(2) 0.84159(16) 0.4248(2) 0.0376(6) Uani 1 1 d . .
O5 O 0.77283(18) 0.44430(13) 0.49093(17) 0.0238(5) Uani 1 1 d . .
H5 H 0.8005 0.4079 0.4542 0.036 Uiso 1 1 calc R U
O6 O 0.7938(2) 0.35610(15) 0.32473(18) 0.0304(5) Uani 1 1 d . .
O7 O 0.7376(2) 0.84093(15) 0.69285(19) 0.0356(6) Uani 1 1 d . .
O8 O 0.73645(19) 0.92926(14) 0.52570(18) 0.0286(5) Uani 1 1 d . .
H8A H 0.7131 0.8936 0.5665 0.043 Uiso 1 1 calc R U
O9 O 1.02451(18) 1.11657(13) 0.31740(17) 0.0224(5) Uani 1 1 d . .
O10 O 1.03140(16) 1.11798(13) 0.51064(17) 0.0212(5) Uani 1 1 d . .
O11 O 0.9980(2) 1.34001(14) 0.54214(19) 0.0324(6) Uani 1 1 d . .
O12 O 0.79891(19) 1.17207(14) 0.30529(18) 0.0241(5) Uani 1 1 d . .
H28 H 0.738(4) 1.166(3) 0.302(3) 0.036 Uiso 1 1 d . U
C1 C 0.3446(4) 0.4731(3) 0.9904(4) 0.0492(11) Uani 1 1 d . .
H1 H 0.3156 0.4566 1.0580 0.059 Uiso 1 1 calc R U
C2 C 0.3478(3) 0.4209(3) 0.9023(4) 0.0451(10) Uani 1 1 d . .
H3 H 0.3203 0.3687 0.9093 0.054 Uiso 1 1 calc R U
C3 C 0.3914(3) 0.4451(2) 0.8039(3) 0.0339(7) Uani 1 1 d . .
H4 H 0.3946 0.4091 0.7441 0.041 Uiso 1 1 calc R U
C4 C 0.4302(3) 0.52147(19) 0.7928(3) 0.0238(6) Uani 1 1 d . .
C5 C 0.4815(2) 0.54452(17) 0.6869(3) 0.0215(6) Uani 1 1 d . .
H21 H 0.4448 0.5126 0.6246 0.026 Uiso 1 1 calc R U
C6 C 0.6100(2) 0.52929(18) 0.6944(2) 0.0208(6) Uani 1 1 d . .
H1K H 0.6240 0.4718 0.6948 0.025 Uiso 1 1 calc R U
H6 H 0.6447 0.5512 0.7649 0.025 Uiso 1 1 calc R U
C7 C 0.6668(2) 0.56694(18) 0.5963(2) 0.0197(6) Uani 1 1 d . .
H7 H 0.7514 0.5596 0.6062 0.024 Uiso 1 1 calc R U
C8 C 0.6217(3) 0.53280(18) 0.4866(2) 0.0198(6) Uani 1 1 d . .
C9 C 0.6787(2) 0.47141(17) 0.4365(2) 0.0202(6) Uani 1 1 d . .
C10 C 0.6370(3) 0.44189(18) 0.3315(3) 0.0224(6) Uani 1 1 d . .
C11 C 0.7030(3) 0.38066(18) 0.2787(2) 0.0236(6) Uani 1 1 d . .
C12 C 0.6628(3) 0.34935(19) 0.1686(3) 0.0275(7) Uani 1 1 d . .
H15 H 0.5931 0.3678 0.1330 0.033 Uiso 1 1 calc R U
C13 C 0.7239(3) 0.2953(2) 0.1188(3) 0.0280(7) Uani 1 1 d . .
H20 H 0.7902 0.2756 0.1593 0.034 Uiso 1 1 calc R U
C14 C 0.6978(3) 0.2637(2) 0.0071(3) 0.0297(7) Uani 1 1 d . .
C15 C 0.5938(4) 0.2741(2) -0.0522(3) 0.0390(8) Uani 1 1 d . .
H19 H 0.5327 0.2983 -0.0176 0.047 Uiso 1 1 calc R U
C16 C 0.5777(4) 0.2500(3) -0.1610(3) 0.0465(9) Uani 1 1 d . .
H18 H 0.5062 0.2584 -0.2012 0.056 Uiso 1 1 calc R U
C17 C 0.6659(4) 0.2132(2) -0.2123(3) 0.0462(10) Uani 1 1 d . .
H2 H 0.6546 0.1968 -0.2874 0.055 Uiso 1 1 calc R U
C18 C 0.3837(4) 0.5491(3) 0.9795(3) 0.0521(11) Uani 1 1 d . .
H23 H 0.3810 0.5850 1.0394 0.063 Uiso 1 1 calc R U
C19 C 0.4271(3) 0.5732(2) 0.8811(3) 0.0391(8) Uani 1 1 d . .
H22 H 0.4547 0.6254 0.8744 0.047 Uiso 1 1 calc R U
C20 C 0.5079(2) 0.66199(18) 0.5788(2) 0.0204(6) Uani 1 1 d . .
C21 C 0.5234(3) 0.56331(18) 0.4328(3) 0.0214(6) Uani 1 1 d . .
C22 C 0.6385(2) 0.65406(18) 0.5944(2) 0.0195(6) Uani 1 1 d . .
C23 C 0.6907(2) 0.69618(19) 0.5004(2) 0.0222(6) Uani 1 1 d . .
H12 H 0.7624 0.6785 0.4785 0.027 Uiso 1 1 calc R U
C24 C 0.6409(3) 0.7569(2) 0.4471(3) 0.0255(6) Uani 1 1 d . .
H9 H 0.6786 0.7815 0.3894 0.031 Uiso 1 1 calc R U
C25 C 0.5277(3) 0.7875(2) 0.4751(3) 0.0257(7) Uani 1 1 d . .
C26 C 0.4729(2) 0.74754(18) 0.5697(2) 0.0220(6) Uani 1 1 d . .
H10 H 0.4961 0.7749 0.6401 0.026 Uiso 1 1 calc R U
H11 H 0.3888 0.7511 0.5574 0.026 Uiso 1 1 calc R U
C27 C 0.5355(3) 0.4742(2) 0.2819(3) 0.0273(7) Uani 1 1 d . .
H13 H 0.5057 0.4542 0.2123 0.033 Uiso 1 1 calc R U
C28 C 0.4780(3) 0.5338(2) 0.3306(3) 0.0275(7) Uani 1 1 d . .
H14 H 0.4092 0.5544 0.2959 0.033 Uiso 1 1 calc R U
C29 C 0.7677(4) 0.2008(3) -0.1550(3) 0.0460(10) Uani 1 1 d . .
H17 H 0.8273 0.1753 -0.1901 0.055 Uiso 1 1 calc R U
C30 C 0.7858(3) 0.2252(2) -0.0448(3) 0.0371(8) Uani 1 1 d . .
H16 H 0.8573 0.2159 -0.0050 0.044 Uiso 1 1 calc R U
C31 C 0.8681(3) 0.7260(2) 1.2414(3) 0.0367(8) Uani 1 1 d . .
H24 H 0.8776 0.7113 1.3173 0.044 Uiso 1 1 calc R U
C32 C 0.7870(4) 0.6887(2) 1.1712(3) 0.0417(9) Uani 1 1 d . .
H44 H 0.7392 0.6494 1.1993 0.050 Uiso 1 1 calc R U
C33 C 0.7753(3) 0.7086(2) 1.0596(3) 0.0360(8) Uani 1 1 d . .
H43 H 0.7215 0.6815 1.0109 0.043 Uiso 1 1 calc R U
C34 C 0.8424(3) 0.7682(2) 1.0185(3) 0.0282(7) Uani 1 1 d . .
C35 C 0.8193(3) 0.7914(2) 0.9022(2) 0.0310(7) Uani 1 1 d . .
H42 H 0.7651 0.7606 0.8590 0.037 Uiso 1 1 calc R U
C36 C 0.8666(3) 0.85130(19) 0.8508(3) 0.0289(7) Uani 1 1 d . .
H41 H 0.9274 0.8800 0.8880 0.035 Uiso 1 1 calc R U
C37 C 0.8253(3) 0.87340(19) 0.7368(3) 0.0261(7) Uani 1 1 d . .
C38 C 0.8815(3) 0.93495(18) 0.6776(3) 0.0237(6) Uani 1 1 d . .
C39 C 0.8320(3) 0.96041(18) 0.5733(2) 0.0216(6) Uani 1 1 d . .
C40 C 0.8821(2) 1.02095(18) 0.5161(2) 0.0192(6) Uani 1 1 d . .
C41 C 0.8269(2) 1.05024(19) 0.4074(2) 0.0209(6) Uani 1 1 d . .
H40 H 0.7430 1.0395 0.4039 0.025 Uiso 1 1 calc R U
C42 C 0.8788(3) 1.01218(19) 0.3075(2) 0.0238(6) Uani 1 1 d . .
H38 H 0.8699 0.9543 0.3114 0.029 Uiso 1 1 calc R U
H39 H 0.8369 1.0307 0.2383 0.029 Uiso 1 1 calc R U
C43 C 1.0046(3) 1.03232(19) 0.3042(2) 0.0228(6) Uani 1 1 d . .
H37 H 1.0488 1.0038 0.3657 0.027 Uiso 1 1 calc R U
C44 C 1.0533(3) 1.0120(2) 0.1962(3) 0.0273(7) Uani 1 1 d . .
C45 C 1.0152(4) 1.0509(2) 0.1003(3) 0.0407(9) Uani 1 1 d . .
H36 H 0.9555 1.0884 0.1023 0.049 Uiso 1 1 calc R U
C46 C 1.0633(4) 1.0357(3) 0.0007(3) 0.0489(10) Uani 1 1 d . .
H35 H 1.0366 1.0627 -0.0650 0.059 Uiso 1 1 calc R U
C47 C 1.1506(4) 0.9808(3) -0.0016(3) 0.0498(11) Uani 1 1 d . .
H25 H 1.1851 0.9710 -0.0689 0.060 Uiso 1 1 calc R U
C48 C 0.9355(3) 0.7849(2) 1.2012(3) 0.0364(8) Uani 1 1 d . .
H46 H 0.9904 0.8109 1.2498 0.044 Uiso 1 1 calc R U
C49 C 0.9230(3) 0.8059(2) 1.0901(3) 0.0318(7) Uani 1 1 d . .
H45 H 0.9696 0.8462 1.0629 0.038 Uiso 1 1 calc R U
C50 C 0.9766(2) 1.15083(18) 0.4077(2) 0.0195(6) Uani 1 1 d . .
C51 C 0.9806(2) 1.05622(18) 0.5609(2) 0.0194(6) Uani 1 1 d . .
C52 C 1.0347(3) 1.03056(19) 0.6620(3) 0.0246(7) Uani 1 1 d . .
H27 H 1.1041 1.0539 0.6910 0.030 Uiso 1 1 calc R U
C53 C 0.9847(3) 0.97070(19) 0.7181(3) 0.0254(6) Uani 1 1 d . .
H26 H 1.0209 0.9529 0.7863 0.030 Uiso 1 1 calc R U
C54 C 1.0055(2) 1.23761(17) 0.4085(2) 0.0218(6) Uani 1 1 d . .
H32 H 1.0895 1.2440 0.4147 0.026 Uiso 1 1 calc R U
H31 H 0.9756 1.2615 0.3376 0.026 Uiso 1 1 calc R U
C55 C 0.9557(3) 1.28005(18) 0.5033(2) 0.0236(6) Uani 1 1 d . .
C56 C 0.8515(3) 1.2458(2) 0.5465(2) 0.0246(6) Uani 1 1 d . .
H30 H 0.8183 1.2713 0.6063 0.030 Uiso 1 1 calc R U
C57 C 0.8029(3) 1.18049(19) 0.5040(2) 0.0230(6) Uani 1 1 d . .
H29 H 0.7382 1.1596 0.5366 0.028 Uiso 1 1 calc R U
C58 C 0.8475(2) 1.13855(18) 0.4055(2) 0.0210(6) Uani 1 1 d . .
C59 C 1.1877(3) 0.9404(3) 0.0933(4) 0.0467(11) Uani 1 1 d . .
H33 H 1.2465 0.9021 0.0910 0.056 Uiso 1 1 calc R U
C60 C 1.1384(3) 0.9558(2) 0.1930(3) 0.0337(8) Uani 1 1 d . .
H34 H 1.1634 0.9279 0.2584 0.040 Uiso 1 1 calc R U

loop_
_atom_site_aniso_label
_atom_site_aniso_U_11
_atom_site_aniso_U_22
_atom_site_aniso_U_33
_atom_site_aniso_U_23
_atom_site_aniso_U_13
_atom_site_aniso_U_12
O1 0.0248(10) 0.0226(10) 0.0156(10) 0.0015(8) 0.0024(7) -0.0003(8)
O2 0.0219(10) 0.0247(11) 0.0159(11) -0.0048(8) -0.0041(7) 0.0043(8)
O3 0.0315(11) 0.0236(11) 0.0118(10) -0.0019(8) -0.0061(8) -0.0035(8)
O4 0.0466(14) 0.0371(13) 0.0291(13) 0.0129(11) 0.0034(10) 0.0109(11)
O5 0.0264(10) 0.0274(11) 0.0169(11) -0.0021(8) -0.0034(8) 0.0062(8)
O6 0.0374(12) 0.0324(12) 0.0208(12) -0.0043(9) -0.0017(9) 0.0100(9)
O7 0.0537(15) 0.0329(13) 0.0187(12) 0.0040(9) -0.0074(10) -0.0182(11)
O8 0.0340(11) 0.0336(12) 0.0168(11) 0.0024(9) -0.0065(8) -0.0128(9)
O9 0.0266(10) 0.0279(12) 0.0132(10) -0.0007(8) 0.0036(8) 0.0001(8)
O10 0.0218(10) 0.0259(11) 0.0154(11) 0.0053(8) -0.0025(8) -0.0016(8)
O11 0.0458(13) 0.0285(13) 0.0226(12) -0.0015(9) 0.0006(9) -0.0059(10)
O12 0.0246(10) 0.0316(12) 0.0152(11) 0.0047(8) -0.0049(8) 0.0001(8)
C1 0.052(2) 0.065(3) 0.033(2) 0.026(2) 0.0184(17) 0.011(2)
C2 0.046(2) 0.046(2) 0.045(2) 0.0213(18) 0.0075(17) -0.0039(16)
C3 0.0376(17) 0.0342(18) 0.0296(19) 0.0057(14) 0.0006(13) -0.0034(14)
C4 0.0231(14) 0.0268(15) 0.0209(15) 0.0027(12) -0.0024(11) 0.0033(11)
C5 0.0258(15) 0.0212(15) 0.0169(15) 0.0006(11) -0.0020(11) -0.0010(11)
C6 0.0244(14) 0.0243(14) 0.0133(14) 0.0015(11) -0.0020(10) 0.0019(11)
C7 0.0193(13) 0.0259(15) 0.0132(14) -0.0004(11) -0.0041(10) 0.0019(11)
C8 0.0252(14) 0.0238(14) 0.0102(14) -0.0006(11) -0.0012(10) -0.0014(11)
C9 0.0242(14) 0.0239(15) 0.0120(14) 0.0014(11) -0.0015(10) 0.0005(11)
C10 0.0302(15) 0.0235(15) 0.0129(15) -0.0024(11) -0.0033(11) 0.0008(12)
C11 0.0357(16) 0.0216(14) 0.0132(15) -0.0001(11) 0.0000(11) 0.0033(12)
C12 0.0365(16) 0.0286(16) 0.0171(16) -0.0032(12) -0.0001(12) 0.0046(12)
C13 0.0416(17) 0.0272(15) 0.0153(15) -0.0004(12) 0.0025(12) 0.0019(13)
C14 0.0467(18) 0.0249(15) 0.0184(16) -0.0012(12) 0.0081(13) -0.0006(14)
C15 0.055(2) 0.040(2) 0.0219(18) -0.0060(14) 0.0003(14) -0.0012(16)
C16 0.060(2) 0.056(3) 0.0228(19) -0.0083(17) -0.0016(16) -0.0040(19)
C17 0.077(3) 0.044(2) 0.0179(18) -0.0100(15) 0.0109(18) -0.014(2)
C18 0.080(3) 0.051(2) 0.028(2) 0.0059(17) 0.0219(19) 0.011(2)
C19 0.059(2) 0.0348(18) 0.0246(18) 0.0018(14) 0.0121(15) 0.0019(16)
C20 0.0235(14) 0.0243(15) 0.0128(14) -0.0027(11) -0.0026(10) 0.0000(11)
C21 0.0258(14) 0.0217(14) 0.0162(15) -0.0022(12) -0.0026(11) 0.0024(11)
C22 0.0210(13) 0.0244(15) 0.0124(14) -0.0022(11) -0.0034(10) -0.0019(11)
C23 0.0229(13) 0.0304(16) 0.0127(14) -0.0041(11) -0.0023(10) -0.0051(12)
C24 0.0279(14) 0.0340(17) 0.0142(14) 0.0012(12) -0.0012(11) -0.0030(12)
C25 0.0323(16) 0.0263(16) 0.0175(16) -0.0017(12) -0.0046(11) 0.0005(12)
C26 0.0262(14) 0.0251(15) 0.0142(14) -0.0012(11) -0.0013(10) -0.0008(11)
C27 0.0347(16) 0.0331(17) 0.0126(15) -0.0063(12) -0.0074(11) 0.0026(13)
C28 0.0297(15) 0.0313(16) 0.0199(17) -0.0062(13) -0.0101(11) 0.0058(12)
C29 0.073(3) 0.041(2) 0.026(2) -0.0107(15) 0.0234(18) -0.0049(19)
C30 0.052(2) 0.0371(18) 0.0234(17) -0.0058(14) 0.0118(15) 0.0043(15)
C31 0.051(2) 0.0436(19) 0.0159(16) 0.0123(14) 0.0050(14) 0.0033(16)
C32 0.060(2) 0.042(2) 0.023(2) 0.0129(15) 0.0048(15) -0.0028(17)
C33 0.057(2) 0.0328(18) 0.0177(17) 0.0084(13) -0.0002(14) -0.0090(15)
C34 0.0424(18) 0.0272(15) 0.0150(15) 0.0022(12) 0.0015(13) 0.0018(13)
C35 0.0524(19) 0.0294(16) 0.0111(15) 0.0003(12) 0.0008(13) -0.0060(14)
C36 0.0473(18) 0.0264(15) 0.0126(15) 0.0029(12) -0.0009(12) -0.0024(14)
C37 0.0438(17) 0.0248(15) 0.0096(14) 0.0003(11) 0.0007(11) -0.0030(13)
C38 0.0367(16) 0.0227(15) 0.0113(15) -0.0005(11) -0.0017(11) -0.0014(12)
C39 0.0287(14) 0.0243(14) 0.0114(14) -0.0023(12) -0.0019(10) -0.0018(11)
C40 0.0241(14) 0.0236(14) 0.0097(14) -0.0003(11) -0.0013(10) -0.0012(11)
C41 0.0215(13) 0.0302(16) 0.0102(14) 0.0022(11) -0.0041(10) -0.0029(11)
C42 0.0291(15) 0.0295(16) 0.0119(14) -0.0015(11) -0.0037(10) -0.0021(12)
C43 0.0256(14) 0.0267(15) 0.0155(15) -0.0005(11) -0.0014(10) 0.0035(11)
C44 0.0309(16) 0.0294(16) 0.0211(16) -0.0038(12) -0.0003(11) 0.0011(13)
C45 0.056(2) 0.047(2) 0.0198(18) -0.0005(15) 0.0089(15) 0.0110(17)
C46 0.069(3) 0.061(3) 0.0189(19) -0.0051(16) 0.0122(17) 0.000(2)
C47 0.048(2) 0.073(3) 0.031(2) -0.026(2) 0.0155(17) -0.011(2)
C48 0.0436(19) 0.046(2) 0.0185(17) 0.0052(14) -0.0033(13) -0.0008(15)
C49 0.0391(17) 0.0380(18) 0.0180(16) 0.0066(14) 0.0003(12) -0.0018(14)
C50 0.0201(13) 0.0271(15) 0.0111(14) -0.0004(11) -0.0018(10) 0.0029(11)
C51 0.0215(13) 0.0215(14) 0.0147(15) 0.0012(11) -0.0021(10) -0.0002(11)
C52 0.0283(15) 0.0296(16) 0.0145(15) 0.0020(12) -0.0079(11) -0.0006(12)
C53 0.0376(16) 0.0277(16) 0.0099(14) 0.0018(11) -0.0047(11) 0.0018(12)
C54 0.0253(13) 0.0236(15) 0.0160(14) 0.0036(11) -0.0025(10) 0.0001(11)
C55 0.0316(15) 0.0270(16) 0.0114(14) 0.0027(11) -0.0039(11) 0.0015(12)
C56 0.0272(14) 0.0312(17) 0.0153(15) -0.0002(12) -0.0001(11) 0.0047(12)
C57 0.0217(13) 0.0334(16) 0.0138(14) 0.0025(12) 0.0003(10) 0.0026(11)
C58 0.0204(13) 0.0290(16) 0.0132(14) 0.0028(11) -0.0016(10) 0.0002(11)
C59 0.0352(18) 0.061(3) 0.044(2) -0.033(2) 0.0037(16) 0.0003(17)
C60 0.0303(16) 0.0406(19) 0.0297(19) -0.0123(15) -0.0019(12) 0.0013(14)

loop_
_atom_type_symbol
_atom_type_description
_atom_type_scat_dispersion_real
_atom_type_scat_dispersion_imag
_atom_type_scat_source
C C 0.0181 0.0091 'International Tables Vol C Tables 4.2.6.8 and 6.1.1.4'
H H 0.0000 0.0000 'International Tables Vol C Tables 4.2.6.8 and 6.1.1.4'
O O 0.0492 0.0322 'International Tables Vol C Tables 4.2.6.8 and 6.1.1.4'

loop_
_geom_angle_atom_site_label_1
_geom_angle_atom_site_label_2
_geom_angle_atom_site_label_3
_geom_angle
C20 O1 C5 115.1(2)
C21 O2 C20 119.9(2)
C22 O3 H8 115(3)
C9 O5 H5 109.5
C39 O8 H8A 109.5
C50 O9 C43 115.2(2)
C51 O10 C50 119.3(2)
C58 O12 H28 109(3)
C18 C1 C2 119.7(3)
C18 C1 H1 120.1
C2 C1 H1 120.1
C1 C2 C3 120.0(4)
C1 C2 H3 120.0
C3 C2 H3 120.0
C4 C3 C2 120.3(4)
C4 C3 H4 119.9
C2 C3 H4 119.9
C3 C4 C19 119.4(3)
C3 C4 C5 118.8(3)
C19 C4 C5 121.7(3)
O1 C5 C4 107.1(2)
O1 C5 C6 112.1(2)
C4 C5 C6 111.1(2)
O1 C5 H21 108.8
C4 C5 H21 108.8
C6 C5 H21 108.8
C5 C6 C7 111.4(2)
C5 C6 H1K 109.3
C7 C6 H1K 109.3
C5 C6 H6 109.3
C7 C6 H6 109.3
H1K C6 H6 108.0
C8 C7 C22 107.4(2)
C8 C7 C6 111.9(2)
C22 C7 C6 108.0(2)
C8 C7 H7 109.8
C22 C7 H7 109.8
C6 C7 H7 109.8
C21 C8 C9 119.0(3)
C21 C8 C7 119.8(3)
C9 C8 C7 121.2(3)
O5 C9 C8 116.8(3)
O5 C9 C10 122.8(3)
C8 C9 C10 120.4(3)
C27 C10 C9 118.0(3)
C27 C10 C11 123.3(3)
C9 C10 C11 118.7(3)
O6 C11 C10 120.5(3)
O6 C11 C12 119.4(3)
C10 C11 C12 120.1(3)
C13 C12 C11 120.4(3)
C13 C12 H15 119.8
C11 C12 H15 119.8
C12 C13 C14 125.8(3)
C12 C13 H20 117.1
C14 C13 H20 117.1
C15 C14 C30 118.5(3)
C15 C14 C13 123.3(3)
C30 C14 C13 118.0(3)
C16 C15 C14 120.8(4)
C16 C15 H19 119.6
C14 C15 H19 119.6
C15 C16 C17 120.2(4)
C15 C16 H18 119.9
C17 C16 H18 119.9
C29 C17 C16 120.0(4)
C29 C17 H2 120.0
C16 C17 H2 120.0
C1 C18 C19 120.2(4)
C1 C18 H23 119.9
C19 C18 H23 119.9
C4 C19 C18 120.4(4)
C4 C19 H22 119.8
C18 C19 H22 119.8
O1 C20 O2 109.0(2)
O1 C20 C26 108.8(2)
O2 C20 C26 106.0(2)
O1 C20 C22 111.6(2)
O2 C20 C22 110.4(2)
C26 C20 C22 110.9(2)
O2 C21 C8 122.2(3)
O2 C21 C28 115.8(3)
C8 C21 C28 122.0(3)
O3 C22 C23 111.2(2)
O3 C22 C7 107.5(2)
C23 C22 C7 111.9(2)
O3 C22 C20 109.8(2)
C23 C22 C20 108.8(2)
C7 C22 C20 107.7(2)
C24 C23 C22 123.0(3)
C24 C23 H12 118.5
C22 C23 H12 118.5
C23 C24 C25 122.0(3)
C23 C24 H9 119.0
C25 C24 H9 119.0
O4 C25 C24 121.6(3)
O4 C25 C26 121.6(3)
C24 C25 C26 116.8(3)
C20 C26 C25 110.9(2)
C20 C26 H10 109.5
C25 C26 H10 109.5
C20 C26 H11 109.5
C25 C26 H11 109.5
H10 C26 H11 108.0
C28 C27 C10 122.2(3)
C28 C27 H13 118.9
C10 C27 H13 118.9
C27 C28 C21 118.3(3)
C27 C28 H14 120.8
C21 C28 H14 120.8
C17 C29 C30 120.6(4)
C17 C29 H17 119.7
C30 C29 H17 119.7
C29 C30 C14 119.8(4)
C29 C30 H16 120.1
C14 C30 H16 120.1
C32 C31 C48 120.1(3)
C32 C31 H24 120.0
C48 C31 H24 120.0
C31 C32 C33 120.0(4)
C31 C32 H44 120.0
C33 C32 H44 120.0
C32 C33 C34 120.3(3)
C32 C33 H43 119.9
C34 C33 H43 119.9
C49 C34 C33 119.2(3)
C49 C34 C35 122.9(3)
C33 C34 C35 117.8(3)
C36 C35 C34 126.7(3)
C36 C35 H42 116.7
C34 C35 H42 116.7
C35 C36 C37 120.6(3)
C35 C36 H41 119.7
C37 C36 H41 119.7
O7 C37 C38 119.8(3)
O7 C37 C36 119.2(3)
C38 C37 C36 120.9(3)
C53 C38 C39 117.6(3)
C53 C38 C37 123.2(3)
C39 C38 C37 119.1(3)
O8 C39 C40 116.9(3)
O8 C39 C38 122.7(3)
C40 C39 C38 120.4(3)
C51 C40 C39 119.9(3)
C51 C40 C41 119.7(3)
C39 C40 C41 120.4(3)
C40 C41 C58 106.3(2)
C40 C41 C42 112.2(2)
C58 C41 C42 109.3(2)
C40 C41 H40 109.7
C58 C41 H40 109.7
C42 C41 H40 109.7
C43 C42 C41 111.6(2)
C43 C42 H38 109.3
C41 C42 H38 109.3
C43 C42 H39 109.3
C41 C42 H39 109.3
H38 C42 H39 108.0
O9 C43 C44 104.6(2)
O9 C43 C42 111.5(2)
C44 C43 C42 113.7(3)
O9 C43 H37 108.9
C44 C43 H37 108.9
C42 C43 H37 108.9
C45 C44 C60 119.8(3)
C45 C44 C43 120.0(3)
C60 C44 C43 120.3(3)
C44 C45 C46 120.8(4)
C44 C45 H36 119.6
C46 C45 H36 119.6
C47 C46 C45 119.3(4)
C47 C46 H35 120.4
C45 C46 H35 120.4
C59 C47 C46 120.4(3)
C59 C47 H25 119.8
C46 C47 H25 119.8
C31 C48 C49 120.2(3)
C31 C48 H46 119.9
C49 C48 H46 119.9
C48 C49 C34 120.2(3)
C48 C49 H45 119.9
C34 C49 H45 119.9
O9 C50 O10 109.2(2)
O9 C50 C54 108.0(2)
O10 C50 C54 106.3(2)
O9 C50 C58 112.7(2)
O10 C50 C58 109.6(2)
C54 C50 C58 110.8(2)
O10 C51 C40 122.6(3)
O10 C51 C52 116.1(3)
C40 C51 C52 121.4(3)
C53 C52 C51 118.4(3)
C53 C52 H27 120.8
C51 C52 H27 120.8
C52 C53 C38 122.2(3)
C52 C53 H26 118.9
C38 C53 H26 118.9
C55 C54 C50 111.8(2)
C55 C54 H32 109.3
C50 C54 H32 109.3
C55 C54 H31 109.3
C50 C54 H31 109.3
H32 C54 H31 107.9
O11 C55 C56 121.2(3)
O11 C55 C54 121.7(3)
C56 C55 C54 117.1(3)
C57 C56 C55 122.1(3)
C57 C56 H30 119.0
C55 C56 H30 119.0
C56 C57 C58 122.1(3)
C56 C57 H29 118.9
C58 C57 H29 118.9
O12 C58 C57 110.0(2)
O12 C58 C41 110.7(2)
C57 C58 C41 112.8(2)
O12 C58 C50 107.2(2)
C57 C58 C50 108.8(2)
C41 C58 C50 107.0(2)
C47 C59 C60 119.8(4)
C47 C59 H33 120.1
C60 C59 H33 120.1
C44 C60 C59 119.9(4)
C44 C60 H34 120.1
C59 C60 H34 120.1

loop_
_geom_bond_atom_site_label_1
_geom_bond_atom_site_label_2
_geom_bond_distance
O1 C20 1.405(4)
O1 C5 1.459(4)
O2 C21 1.374(4)
O2 C20 1.457(3)
O3 C22 1.416(3)
O3 H8 0.81(5)
O4 C25 1.205(4)
O5 C9 1.327(4)
O5 H5 0.8400
O6 C11 1.238(4)
O7 C37 1.252(4)
O8 C39 1.333(4)
O8 H8A 0.8400
O9 C50 1.392(3)
O9 C43 1.457(4)
O10 C51 1.371(4)
O10 C50 1.468(3)
O11 C55 1.212(4)
O12 C58 1.420(4)
O12 H28 0.72(4)
C1 C18 1.379(7)
C1 C2 1.388(7)
C1 H1 0.9500
C2 C3 1.392(5)
C2 H3 0.9500
C3 C4 1.384(5)
C3 H4 0.9500
C4 C19 1.386(5)
C4 C5 1.506(4)
C5 C6 1.527(4)
C5 H21 1.0000
C6 C7 1.542(4)
C6 H1K 0.9900
C6 H6 0.9900
C7 C8 1.508(4)
C7 C22 1.516(4)
C7 H7 1.0000
C8 C21 1.384(4)
C8 C9 1.400(4)
C9 C10 1.418(4)
C10 C27 1.407(4)
C10 C11 1.470(4)
C11 C12 1.479(4)
C12 C13 1.336(5)
C12 H15 0.9500
C13 C14 1.465(4)
C13 H20 0.9500
C14 C15 1.382(5)
C14 C30 1.409(5)
C15 C16 1.378(5)
C15 H19 0.9500
C16 C17 1.394(6)
C16 H18 0.9500
C17 C29 1.353(7)
C17 H2 0.9500
C18 C19 1.389(5)
C18 H23 0.9500
C19 H22 0.9500
C20 C26 1.512(4)
C20 C22 1.537(4)
C21 C28 1.403(4)
C22 C23 1.510(4)
C23 C24 1.329(5)
C23 H12 0.9500
C24 C25 1.490(5)
C24 H9 0.9500
C25 C26 1.515(4)
C26 H10 0.9900
C26 H11 0.9900
C27 C28 1.372(5)
C27 H13 0.9500
C28 H14 0.9500
C29 C30 1.396(5)
C29 H17 0.9500
C30 H16 0.9500
C31 C32 1.383(6)
C31 C48 1.385(5)
C31 H24 0.9500
C32 C33 1.388(5)
C32 H44 0.9500
C33 C34 1.397(5)
C33 H43 0.9500
C34 C49 1.392(5)
C34 C35 1.466(4)
C35 C36 1.334(5)
C35 H42 0.9500
C36 C37 1.476(4)
C36 H41 0.9500
C37 C38 1.453(4)
C38 C53 1.411(5)
C38 C39 1.417(4)
C39 C40 1.393(4)
C40 C51 1.378(4)
C40 C41 1.507(4)
C41 C58 1.520(4)
C41 C42 1.536(4)
C41 H40 1.0000
C42 C43 1.520(4)
C42 H38 0.9900
C42 H39 0.9900
C43 C44 1.504(4)
C43 H37 1.0000
C44 C45 1.381(5)
C44 C60 1.384(5)
C45 C46 1.390(5)
C45 H36 0.9500
C46 C47 1.389(7)
C46 H35 0.9500
C47 C59 1.380(7)
C47 H25 0.9500
C48 C49 1.387(5)
C48 H46 0.9500
C49 H45 0.9500
C50 C54 1.512(4)
C50 C58 1.529(4)
C51 C52 1.405(4)
C52 C53 1.377(5)
C52 H27 0.9500
C53 H26 0.9500
C54 C55 1.508(4)
C54 H32 0.9900
C54 H31 0.9900
C55 C56 1.484(4)
C56 C57 1.333(5)
C56 H30 0.9500
C57 C58 1.514(4)
C57 H29 0.9500
C59 C60 1.400(5)
C59 H33 0.9500
C60 H34 0.9500

loop_
_geom_hbond_atom_site_label_D
_geom_hbond_atom_site_label_H
_geom_hbond_atom_site_label_A
_geom_hbond_distance_DH
_geom_hbond_distance_HA
_geom_hbond_distance_DA
_geom_hbond_angle_DHA
_geom_hbond_site_symmetry_A
C57 H29 O2 0.95 2.45 3.310(4) 150.4 2_656
C23 H12 O10 0.95 2.63 3.535(4) 160.6 2_746
O12 H28 O1 0.72(4) 2.41(4) 3.113(3) 166(4) 2_656
O8 H8A O7 0.84 1.78 2.516(3) 146.1 .
O5 H5 O6 0.84 1.79 2.533(3) 146.0 .
O3 H8 O7 0.81(5) 1.92(5) 2.727(3) 175(4) .
C57 H29 O2 0.95 2.45 3.310(4) 150.4 2_656
C23 H12 O10 0.95 2.63 3.535(4) 160.6 2_746
O12 H28 O1 0.72(4) 2.41(4) 3.113(3) 166(4) 2_656
O8 H8A O7 0.84 1.78 2.516(3) 146.1 .
O5 H5 O6 0.84 1.79 2.533(3) 146.0 .
O3 H8 O7 0.81(5) 1.92(5) 2.727(3) 175(4) .
C57 H29 O2 0.95 2.45 3.310(4) 150.4 2_656
C23 H12 O10 0.95 2.63 3.535(4) 160.6 2_746
O12 H28 O1 0.72(4) 2.41(4) 3.113(3) 166(4) 2_656
O3 H8 O7 0.81(5) 1.92(5) 2.727(3) 175(4) .
C57 H29 O2 0.95 2.45 3.310(4) 150.4 2_656
C23 H12 O10 0.95 2.63 3.535(4) 160.6 2_746
O12 H28 O1 0.72(4) 2.41(4) 3.113(3) 166(4) 2_656
O3 H8 O7 0.81(5) 1.92(5) 2.727(3) 175(4) .
C57 H29 O2 0.95 2.45 3.310(4) 150.4 2_656
C23 H12 O10 0.95 2.63 3.535(4) 160.6 2_746
O12 H28 O1 0.72(4) 2.41(4) 3.113(3) 166(4) 2_656
O3 H8 O7 0.81(5) 1.92(5) 2.727(3) 175(4) .
C57 H29 O2 0.95 2.45 3.310(4) 150.4 2_656
C23 H12 O10 0.95 2.63 3.535(4) 160.6 2_746
O12 H28 O1 0.72(4) 2.41(4) 3.113(3) 166(4) 2_656
O3 H8 O7 0.81(5) 1.92(5) 2.727(3) 175(4) .
C57 H29 O2 0.95 2.45 3.310(4) 150.4 2_656
C23 H12 O10 0.95 2.63 3.535(4) 160.6 2_746
O12 H28 O1 0.72(4) 2.41(4) 3.113(3) 166(4) 2_656
O3 H8 O7 0.81(5) 1.92(5) 2.727(3) 175(4) .
C57 H29 O2 0.95 2.45 3.310(4) 150.4 2_656
C23 H12 O10 0.95 2.63 3.535(4) 160.6 2_746
O12 H28 O1 0.72(4) 2.41(4) 3.113(3) 166(4) 2_656
O3 H8 O7 0.81(5) 1.92(5) 2.727(3) 175(4) .
O3 H8 O7 0.81(5) 1.92(5) 2.727(3) 175(4) .
O12 H28 O1 0.72(4) 2.41(4) 3.113(3) 166(4) 2_656
C23 H12 O10 0.95 2.63 3.535(4) 160.6 2_746
C57 H29 O2 0.95 2.45 3.310(4) 150.4 2_656
O3 H8 O7 0.81(5) 1.92(5) 2.727(3) 175(4) .
O12 H28 O1 0.72(4) 2.41(4) 3.113(3) 166(4) 2_656
C23 H12 O10 0.95 2.63 3.535(4) 160.6 2_746
C57 H29 O2 0.95 2.45 3.310(4) 150.4 2_656
O3 H8 O7 0.81(5) 1.92(5) 2.727(3) 175(4) .
O12 H28 O1 0.72(4) 2.41(4) 3.113(3) 166(4) 2_656
C23 H12 O10 0.95 2.63 3.535(4) 160.6 2_746
C57 H29 O2 0.95 2.45 3.310(4) 150.4 2_656
O3 H8 O7 0.81(5) 1.92(5) 2.727(3) 175(4) .
O12 H28 O1 0.72(4) 2.41(4) 3.113(3) 166(4) 2_656
C23 H12 O10 0.95 2.63 3.535(4) 160.6 2_746
C57 H29 O2 0.95 2.45 3.310(4) 150.4 2_656
O3 H8 O7 0.81(5) 1.92(5) 2.727(3) 175(4) .
O12 H28 O1 0.72(4) 2.41(4) 3.113(3) 166(4) 2_656
C23 H12 O10 0.95 2.63 3.535(4) 160.6 2_746
C57 H29 O2 0.95 2.45 3.310(4) 150.4 2_656
O3 H8 O7 0.81(5) 1.92(5) 2.727(3) 175(4) .
O12 H28 O1 0.72(4) 2.41(4) 3.113(3) 166(4) 2_656
C23 H12 O10 0.95 2.63 3.535(4) 160.6 2_746
C57 H29 O2 0.95 2.45 3.310(4) 150.4 2_656
O3 H8 O7 0.81(5) 1.92(5) 2.727(3) 175(4) .
O5 H5 O6 0.84 1.79 2.533(3) 146.0 .
O8 H8A O7 0.84 1.78 2.516(3) 146.1 .
O12 H28 O1 0.72(4) 2.41(4) 3.113(3) 166(4) 2_656
C23 H12 O10 0.95 2.63 3.535(4) 160.6 2_746
C57 H29 O2 0.95 2.45 3.310(4) 150.4 2_656
O3 H8 O7 0.81(5) 1.92(5) 2.727(3) 175(4) .
O5 H5 O6 0.84 1.79 2.533(3) 146.0 .
O8 H8A O7 0.84 1.78 2.516(3) 146.1 .
O12 H28 O1 0.72(4) 2.41(4) 3.113(3) 166(4) 2_656
C23 H12 O10 0.95 2.63 3.535(4) 160.6 2_746
C57 H29 O2 0.95 2.45 3.310(4) 150.4 2_656

loop_
_geom_torsion_atom_site_label_1
_geom_torsion_atom_site_label_2
_geom_torsion_atom_site_label_3
_geom_torsion_atom_site_label_4
_geom_torsion
C18 C1 C2 C3 0.6(6)
C1 C2 C3 C4 -0.9(6)
C2 C3 C4 C19 1.1(5)
C2 C3 C4 C5 177.4(3)
C20 O1 C5 C4 172.3(2)
C20 O1 C5 C6 50.2(3)
C3 C4 C5 O1 147.8(3)
C19 C4 C5 O1 -36.0(4)
C3 C4 C5 C6 -89.5(3)
C19 C4 C5 C6 86.7(4)
O1 C5 C6 C7 -49.3(3)
C4 C5 C6 C7 -169.1(2)
C5 C6 C7 C8 -62.0(3)
C5 C6 C7 C22 56.1(3)
C22 C7 C8 C21 -32.8(4)
C6 C7 C8 C21 85.6(3)
C22 C7 C8 C9 146.0(3)
C6 C7 C8 C9 -95.6(3)
C21 C8 C9 O5 179.7(3)
C7 C8 C9 O5 0.9(4)
C21 C8 C9 C10 0.9(4)
C7 C8 C9 C10 -177.9(3)
O5 C9 C10 C27 179.2(3)
C8 C9 C10 C27 -2.1(4)
O5 C9 C10 C11 -2.3(4)
C8 C9 C10 C11 176.4(3)
C27 C10 C11 O6 177.7(3)
C9 C10 C11 O6 -0.7(4)
C27 C10 C11 C12 -0.7(5)
C9 C10 C11 C12 -179.2(3)
O6 C11 C12 C13 -0.3(5)
C10 C11 C12 C13 178.2(3)
C11 C12 C13 C14 -175.5(3)
C12 C13 C14 C15 -13.7(5)
C12 C13 C14 C30 162.0(3)
C30 C14 C15 C16 -2.2(6)
C13 C14 C15 C16 173.4(4)
C14 C15 C16 C17 1.2(6)
C15 C16 C17 C29 0.3(7)
C2 C1 C18 C19 -0.5(7)
C3 C4 C19 C18 -1.0(6)
C5 C4 C19 C18 -177.2(4)
C1 C18 C19 C4 0.7(7)
C5 O1 C20 O2 65.6(3)
C5 O1 C20 C26 -179.3(2)
C5 O1 C20 C22 -56.6(3)
C21 O2 C20 O1 -94.7(3)
C21 O2 C20 C26 148.3(2)
C21 O2 C20 C22 28.1(4)
C20 O2 C21 C8 1.8(4)
C20 O2 C21 C28 -177.4(3)
C9 C8 C21 O2 -178.1(3)
C7 C8 C21 O2 0.7(5)
C9 C8 C21 C28 1.1(5)
C7 C8 C21 C28 179.9(3)
C8 C7 C22 O3 178.7(2)
C6 C7 C22 O3 57.8(3)
C8 C7 C22 C23 -59.0(3)
C6 C7 C22 C23 -179.9(2)
C8 C7 C22 C20 60.5(3)
C6 C7 C22 C20 -60.4(3)
O1 C20 C22 O3 -55.0(3)
O2 C20 C22 O3 -176.4(2)
C26 C20 C22 O3 66.4(3)
O1 C20 C22 C23 -176.9(2)
O2 C20 C22 C23 61.8(3)
C26 C20 C22 C23 -55.4(3)
O1 C20 C22 C7 61.7(3)
O2 C20 C22 C7 -59.7(3)
C26 C20 C22 C7 -176.9(2)
O3 C22 C23 C24 -93.2(3)
C7 C22 C23 C24 146.6(3)
C20 C22 C23 C24 27.8(4)
C22 C23 C24 C25 -1.0(5)
C23 C24 C25 O4 -178.5(3)
C23 C24 C25 C26 1.6(4)
O1 C20 C26 C25 -179.6(2)
O2 C20 C26 C25 -62.5(3)
C22 C20 C26 C25 57.3(3)
O4 C25 C26 C20 150.2(3)
C24 C25 C26 C20 -29.8(4)
C9 C10 C27 C28 1.4(5)
C11 C10 C27 C28 -177.1(3)
C10 C27 C28 C21 0.6(5)
O2 C21 C28 C27 177.4(3)
C8 C21 C28 C27 -1.8(5)
C16 C17 C29 C30 -0.6(6)
C17 C29 C30 C14 -0.5(6)
C15 C14 C30 C29 1.9(5)
C13 C14 C30 C29 -174.0(3)
C48 C31 C32 C33 1.9(6)
C31 C32 C33 C34 -2.4(6)
C32 C33 C34 C49 1.7(6)
C32 C33 C34 C35 -174.7(4)
C49 C34 C35 C36 -2.7(6)
C33 C34 C35 C36 173.6(4)
C34 C35 C36 C37 -172.8(3)
C35 C36 C37 O7 7.5(5)
C35 C36 C37 C38 -175.7(3)
O7 C37 C38 C53 -175.6(3)
C36 C37 C38 C53 7.6(5)
O7 C37 C38 C39 3.7(5)
C36 C37 C38 C39 -173.1(3)
C53 C38 C39 O8 178.1(3)
C37 C38 C39 O8 -1.2(5)
C53 C38 C39 C40 -2.6(4)
C37 C38 C39 C40 178.1(3)
O8 C39 C40 C51 179.5(3)
C38 C39 C40 C51 0.2(5)
O8 C39 C40 C41 1.8(4)
C38 C39 C40 C41 -177.5(3)
C51 C40 C41 C58 -34.0(3)
C39 C40 C41 C58 143.7(3)
C51 C40 C41 C42 85.4(3)
C39 C40 C41 C42 -96.9(3)
C40 C41 C42 C43 -62.4(3)
C58 C41 C42 C43 55.2(3)
C50 O9 C43 C44 174.2(2)
C50 O9 C43 C42 50.8(3)
C41 C42 C43 O9 -49.2(3)
C41 C42 C43 C44 -167.3(3)
O9 C43 C44 C45 -56.3(4)
C42 C43 C44 C45 65.6(4)
O9 C43 C44 C60 121.9(3)
C42 C43 C44 C60 -116.2(3)
C60 C44 C45 C46 -1.5(6)
C43 C44 C45 C46 176.7(4)
C44 C45 C46 C47 0.0(7)
C45 C46 C47 C59 1.4(7)
C32 C31 C48 C49 -0.9(6)
C31 C48 C49 C34 0.3(6)
C33 C34 C49 C48 -0.7(5)
C35 C34 C49 C48 175.6(3)
C43 O9 C50 O10 64.8(3)
C43 O9 C50 C54 -180.0(2)
C43 O9 C50 C58 -57.3(3)
C51 O10 C50 O9 -95.7(3)
C51 O10 C50 C54 148.0(2)
C51 O10 C50 C58 28.3(3)
C50 O10 C51 C40 3.1(4)
C50 O10 C51 C52 -176.8(2)
C39 C40 C51 O10 -177.5(3)
C41 C40 C51 O10 0.2(4)
C39 C40 C51 C52 2.4(5)
C41 C40 C51 C52 -179.9(3)
O10 C51 C52 C53 177.5(3)
C40 C51 C52 C53 -2.3(5)
C51 C52 C53 C38 -0.2(5)
C39 C38 C53 C52 2.7(5)
C37 C38 C53 C52 -178.0(3)
O9 C50 C54 C55 179.3(2)
O10 C50 C54 C55 -63.6(3)
C58 C50 C54 C55 55.4(3)
C50 C54 C55 O11 154.2(3)
C50 C54 C55 C56 -26.5(4)
O11 C55 C56 C57 179.1(3)
C54 C55 C56 C57 -0.1(4)
C55 C56 C57 C58 -2.7(5)
C56 C57 C58 O12 -86.2(3)
C56 C57 C58 C41 149.6(3)
C56 C57 C58 C50 31.0(4)
C40 C41 C58 O12 179.7(2)
C42 C41 C58 O12 58.4(3)
C40 C41 C58 C57 -56.5(3)
C42 C41 C58 C57 -177.8(2)
C40 C41 C58 C50 63.1(3)
C42 C41 C58 C50 -58.2(3)
O9 C50 C58 O12 -58.8(3)
O10 C50 C58 O12 179.3(2)
C54 C50 C58 O12 62.3(3)
O9 C50 C58 C57 -177.7(2)
O10 C50 C58 C57 60.4(3)
C54 C50 C58 C57 -56.6(3)
O9 C50 C58 C41 60.1(3)
O10 C50 C58 C41 -61.8(3)
C54 C50 C58 C41 -178.8(2)
C46 C47 C59 C60 -1.2(6)
C45 C44 C60 C59 1.7(5)
C43 C44 C60 C59 -176.5(3)
C47 C59 C60 C44 -0.4(6)
